data_2018023
loop_
_publ_author_name
'Jenniefer, Samson Jegan'
'Muthiah, Packianathan Thomas'

_publ_section_title
;
 Supramolecular architectures of two novel organic--inorganic hybrid
 materials containing identical monomeric uranyl units
;
_journal_coeditor_code SQ3279
_journal_issue 3
_journal_name_full 'Acta Crystallographica Section C'
_journal_page_first m69
_journal_page_last m72
_journal_paper_doi 10.1107/S0108270111004227
_journal_volume 67
_journal_year 2011
_chemical_formula_iupac 'C10 H10 N2 [U (C5 H2 Cl O2 S)3 O2]2, 2H2 O'
_chemical_formula_moiety 'C10 H10 N2 2+, 2(C15 H6 Cl3 O8 S3 U -), 2(H2 O)'
_chemical_formula_sum 'C40 H26 Cl6 N2 O18 S6 U2'
_chemical_formula_weight 1703.80
_chemical_name_systematic 'hemi(4,4'-bipyridinium) tris(5-chlorothiophene-2-carboxylato)dioxidouranate(VI) monohydrate'
_space_group_IT_number 14
_symmetry_cell_setting monoclinic
_symmetry_space_group_name_Hall '-P 2ybc'
_symmetry_space_group_name_H-M 'P 1 21/c 1'
_atom_sites_solution_hydrogens geom
_atom_sites_solution_primary direct
_atom_sites_solution_secondary difmap
_audit_creation_method SHELXL-97
_cell_angle_alpha 90.00
_cell_angle_beta 104.595(2)
_cell_angle_gamma 90.00
_cell_formula_units_Z 2
_cell_length_a 14.1630(5)
_cell_length_b 17.5777(6)
_cell_length_c 11.2915(4)
_cell_measurement_reflns_used 9658
_cell_measurement_temperature 296(2)
_cell_measurement_theta_max 27.08
_cell_measurement_theta_min 2.19
_cell_volume 2720.34(17)
_computing_cell_refinement 'SAINT (Bruker, 2008)'
_computing_data_collection 'APEX2 (Bruker, 2008)'
_computing_data_reduction 'SAINT (Bruker, 2008)'
_computing_molecular_graphics 'PLATON (Spek, 2009)'
_computing_publication_material 'PLATON (Spek, 2009)'
_computing_structure_refinement 'SHELXL97 (Sheldrick, 2008)'
_computing_structure_solution 'SHELXS97 (Sheldrick, 2008)'
_diffrn_ambient_temperature 296(2)
_diffrn_measured_fraction_theta_full 1.000
_diffrn_measured_fraction_theta_max 0.992
_diffrn_measurement_device_type 'Bruker SMART APEXII CCD area-detector'
_diffrn_measurement_method '\f and \w'
_diffrn_radiation_monochromator graphite
_diffrn_radiation_source 'fine-focus sealed tube'
_diffrn_radiation_type MoK\a
_diffrn_radiation_wavelength 0.71073
_diffrn_reflns_av_R_equivalents 0.0422
_diffrn_reflns_av_sigmaI/netI 0.0587
_diffrn_reflns_limit_h_max 20
_diffrn_reflns_limit_h_min -20
_diffrn_reflns_limit_k_max 25
_diffrn_reflns_limit_k_min -20
_diffrn_reflns_limit_l_max 14
_diffrn_reflns_limit_l_min -16
_diffrn_reflns_number 33776
_diffrn_reflns_theta_full 25.00
_diffrn_reflns_theta_max 31.19
_diffrn_reflns_theta_min 1.49
_exptl_absorpt_coefficient_mu 6.540
_exptl_absorpt_correction_T_max 0.6984
_exptl_absorpt_correction_T_min 0.5766
_exptl_absorpt_correction_type multi-scan
_exptl_absorpt_process_details '(SADABS; Bruker, 2008)'
_exptl_crystal_colour yellow
_exptl_crystal_density_diffrn 2.080
_exptl_crystal_density_method 'not measured'
_exptl_crystal_description plate
_exptl_crystal_F_000 1612.0
_exptl_crystal_size_max 0.08
_exptl_crystal_size_mid 0.06
_exptl_crystal_size_min 0.05
_refine_diff_density_max 1.157
_refine_diff_density_min -1.029
_refine_ls_extinction_method none
_refine_ls_goodness_of_fit_ref 0.994
_refine_ls_hydrogen_treatment mixed
_refine_ls_matrix_type full
_refine_ls_number_parameters 313
_refine_ls_number_reflns 8747
_refine_ls_number_restraints 3
_refine_ls_restrained_S_all 0.994
_refine_ls_R_factor_all 0.0927
_refine_ls_R_factor_gt 0.0373
_refine_ls_shift/su_max 0.001
_refine_ls_shift/su_mean 0.000
_refine_ls_structure_factor_coef Fsqd
_refine_ls_weighting_details 'calc w=1/[\s^2^(Fo^2^)+(0.0377P)^2^+0.9180P] where P=(Fo^2^+2Fc^2^)/3'
_refine_ls_weighting_scheme calc
_refine_ls_wR_factor_gt 0.0713
_refine_ls_wR_factor_ref 0.0870
_reflns_number_gt 5253
_reflns_number_total 8824
_reflns_threshold_expression I>2\s(I)
_cod_data_source_file sq3279.cif
_cod_data_source_block I
_cod_depositor_comments
;

2019-10-09
Z value and formula fixed to values more according to usual
chemical conventions.                 miguel
;
_cod_original_formula_sum 'C20 H13 Cl3 N O9 S3 U'
_cod_original_formula_weight 851.90
_cod_original_formula_moiety '0.5(C10 H10 N2 2+), C15 H6 Cl3 O8 S3 U -, H2 O'
_cod_original_formula_iupac '(C10 H10 N2)0.5 [U (C5 H2 Cl O2 S)3 O2], H2 O'
_cod_original_formula_units_Z 4
_cod_original_cell_volume 2720.34(16)
_cod_original_sg_symbol_H-M 'P 21/c'
_cod_database_code 2018023
_cod_database_fobs_code 2018023

loop_
_symmetry_equiv_pos_as_xyz
'x, y, z'
'-x, y+1/2, -z+1/2'
'-x, -y, -z'
x,1/2-y,1/2+z

loop_
_atom_site_aniso_label
_atom_site_aniso_U_11
_atom_site_aniso_U_22
_atom_site_aniso_U_33
_atom_site_aniso_U_12
_atom_site_aniso_U_13
_atom_site_aniso_U_23
U1 0.04600(10) 0.04560(10) 0.03010(10) -0.00370(10) 0.00920(10) 0.00010(10)
Cl1 0.174(2) 0.1443(17) 0.0763(11) 0.0503(14) 0.0708(13) 0.0543(11)
Cl2 0.179(2) 0.176(2) 0.0559(10) -0.0633(18) -0.0242(12) 0.0504(12)
Cl3 0.0739(9) 0.0956(11) 0.0757(9) -0.0308(9) 0.0353(8) -0.0111(8)
S1 0.0740(10) 0.0858(10) 0.0410(7) -0.0052(8) 0.0176(6) 0.0066(6)
S2 0.0869(11) 0.1075(12) 0.0505(8) -0.0490(10) -0.0101(7) 0.0249(8)
S3 0.0580(8) 0.0654(8) 0.0402(6) -0.0106(6) 0.0096(5) 0.0082(5)
O1 0.075(3) 0.057(2) 0.062(2) 0.0116(18) 0.0037(19) -0.0114(17)
O2 0.068(2) 0.0491(18) 0.0473(17) -0.0002(16) 0.0241(16) -0.0012(14)
O3 0.049(2) 0.098(3) 0.0333(16) -0.0195(19) 0.0116(14) 0.0051(17)
O4 0.052(2) 0.091(2) 0.0363(16) -0.0151(18) 0.0102(15) 0.0018(17)
O5 0.052(2) 0.071(2) 0.0406(17) -0.0158(16) 0.0091(15) 0.0047(15)
O6 0.058(2) 0.077(2) 0.0393(17) -0.0271(19) -0.0073(15) 0.0162(16)
O7 0.053(2) 0.077(2) 0.0357(16) -0.0204(17) 0.0006(14) 0.0149(15)
O8 0.050(2) 0.072(2) 0.0363(16) -0.0086(17) 0.0071(14) 0.0082(15)
C1 0.054(3) 0.064(3) 0.039(2) -0.006(3) 0.021(2) 0.000(2)
C2 0.049(3) 0.057(3) 0.048(3) -0.001(2) 0.021(2) 0.003(2)
C3 0.054(3) 0.087(4) 0.079(4) 0.002(3) 0.027(3) 0.013(3)
C4 0.079(5) 0.087(4) 0.103(5) 0.006(4) 0.063(4) 0.032(4)
C5 0.088(5) 0.077(4) 0.060(3) 0.020(3) 0.042(3) 0.018(3)
C6 0.050(3) 0.048(3) 0.039(2) -0.007(2) 0.006(2) 0.003(2)
C7 0.049(3) 0.050(3) 0.034(2) -0.010(2) 0.0013(19) 0.0006(19)
C8 0.052(3) 0.070(4) 0.054(3) -0.009(3) 0.001(2) 0.007(2)
C9 0.062(3) 0.065(3) 0.050(3) -0.007(3) -0.012(2) 0.003(3)
C10 0.089(4) 0.072(4) 0.040(3) -0.015(3) -0.007(3) 0.008(2)
C11 0.046(3) 0.049(3) 0.032(2) -0.004(2) 0.0063(19) 0.0057(19)
C12 0.047(3) 0.050(3) 0.032(2) -0.003(2) 0.0082(19) 0.0039(18)
C13 0.055(3) 0.069(3) 0.037(2) -0.009(3) 0.006(2) 0.009(2)
C14 0.056(3) 0.084(4) 0.053(3) -0.011(3) 0.007(3) 0.000(3)
C15 0.055(3) 0.059(3) 0.053(3) -0.013(2) 0.015(2) -0.006(2)
N1 0.062(3) 0.087(3) 0.052(3) -0.006(3) 0.006(2) 0.022(2)
C16 0.041(3) 0.080(4) 0.028(2) -0.010(2) 0.0068(18) 0.004(2)
C17 0.058(3) 0.102(4) 0.043(3) 0.016(3) 0.026(2) 0.015(3)
C18 0.059(3) 0.120(5) 0.033(2) 0.002(3) 0.014(2) 0.016(3)
C19 0.094(5) 0.077(4) 0.057(3) -0.002(3) 0.024(3) 0.003(3)
C20 0.096(5) 0.076(4) 0.041(3) -0.005(3) 0.021(3) -0.003(3)
O1W 0.125(4) 0.057(2) 0.057(2) 0.023(2) -0.008(2) -0.0178(18)

loop_
_atom_site_type_symbol
_atom_site_label
_atom_site_fract_x
_atom_site_fract_y
_atom_site_fract_z
_atom_site_U_iso_or_equiv
_atom_site_thermal_displace_type
_atom_site_calc_flag
_atom_site_refinement_flags
_atom_site_occupancy
U U1 0.220680(10) 0.422600(10) 0.673020(10) 0.04060(10) Uani . . 1.000
Cl Cl1 0.29668(19) 0.58763(11) 0.02601(17) 0.1245(9) Uani . . 1.000
Cl Cl2 0.45307(19) 0.30120(14) 1.39093(15) 0.1466(10) Uani . . 1.000
Cl Cl3 -0.31280(12) 0.23218(9) 0.67844(13) 0.0788(6) Uani . . 1.000
S S1 0.24253(11) 0.52405(8) 0.24043(11) 0.0664(5) Uani . . 1.000
S S2 0.34734(13) 0.33002(10) 1.13378(13) 0.0866(6) Uani . . 1.000
S S3 -0.11079(10) 0.29068(7) 0.71611(10) 0.0550(4) Uani . . 1.000
O O1 0.2572(3) 0.33319(18) 0.6313(3) 0.0671(14) Uani . . 1.000
O O2 0.1817(2) 0.51121(16) 0.7141(3) 0.0531(11) Uani . . 1.000
O O3 0.2041(2) 0.4629(2) 0.4623(3) 0.0599(13) Uani . . 1.000
O O4 0.3455(2) 0.4863(2) 0.5907(3) 0.0599(11) Uani . . 1.000
O O5 0.3724(2) 0.43507(18) 0.8391(3) 0.0550(11) Uani . . 1.000
O O6 0.2509(2) 0.37585(19) 0.8838(3) 0.0616(11) Uani . . 1.000
O O7 0.0808(2) 0.36017(18) 0.7270(3) 0.0571(11) Uani . . 1.000
O O8 0.0532(2) 0.39807(19) 0.5374(3) 0.0534(11) Uani . . 1.000
C C1 0.2894(4) 0.4889(3) 0.4836(4) 0.0507(16) Uani . . 1.000
C C2 0.3229(4) 0.5220(3) 0.3818(4) 0.0498(17) Uani . . 1.000
C C3 0.4093(4) 0.5529(3) 0.3782(6) 0.072(2) Uani . . 1.000
C C4 0.4115(5) 0.5780(3) 0.2594(7) 0.083(3) Uani . . 1.000
C C5 0.3262(5) 0.5657(3) 0.1791(5) 0.071(2) Uani . . 1.000
C C6 0.3387(4) 0.4001(3) 0.9163(4) 0.0466(16) Uani . . 1.000
C C7 0.3957(3) 0.3866(3) 1.0414(4) 0.0460(16) Uani . . 1.000
C C8 0.4827(4) 0.4136(3) 1.1024(5) 0.0609(19) Uani . . 1.000
C C9 0.5121(4) 0.3899(3) 1.2253(4) 0.0637(17) Uani . . 1.000
C C10 0.4478(5) 0.3441(3) 1.2529(4) 0.071(2) Uani . . 1.000
C C11 0.0233(3) 0.3655(2) 0.6210(4) 0.0430(16) Uani . . 1.000
C C12 -0.0761(3) 0.3363(2) 0.5984(4) 0.0433(16) Uani . . 1.000
C C13 -0.1504(4) 0.3407(3) 0.4966(4) 0.0547(16) Uani . . 1.000
C C14 -0.2368(4) 0.3065(3) 0.5106(5) 0.0655(19) Uani . . 1.000
C C15 -0.2253(4) 0.2779(3) 0.6248(4) 0.0554(17) Uani . . 1.000
N N1 0.0689(3) 0.3634(3) 0.2272(4) 0.0685(17) Uani . . 1.000
C C16 0.0134(3) 0.4691(3) 0.0473(4) 0.0500(18) Uani . . 1.000
C C17 -0.0058(4) 0.4788(3) 0.1609(4) 0.0653(19) Uani . . 1.000
C C18 0.0238(4) 0.4250(4) 0.2494(5) 0.070(2) Uani . . 1.000
C C19 0.0868(5) 0.3503(3) 0.1184(5) 0.075(2) Uani . . 1.000
C C20 0.0589(5) 0.4032(3) 0.0271(5) 0.070(2) Uani . . 1.000
O O1W 0.1513(3) 0.2639(2) 0.4031(3) 0.0852(16) Uani . . 1.000
H H3 0.46200 0.55740 0.44640 0.0860 Uiso calc R 1.000
H H4 0.46540 0.60010 0.24010 0.0990 Uiso calc R 1.000
H H8 0.52040 0.44530 1.06670 0.0730 Uiso calc R 1.000
H H9 0.56980 0.40490 1.28000 0.0760 Uiso calc R 1.000
H H13 -0.14500 0.36390 0.42460 0.0660 Uiso calc R 1.000
H H14 -0.29450 0.30390 0.44920 0.0790 Uiso calc R 1.000
H H1 0.08760 0.33050 0.28470 0.0820 Uiso calc R 1.000
H H17 -0.03890 0.52180 0.17670 0.0780 Uiso calc R 1.000
H H18 0.01210 0.43200 0.32610 0.0840 Uiso calc R 1.000
H H19 0.11780 0.30570 0.10470 0.0900 Uiso calc R 1.000
H H20 0.07080 0.39430 -0.04900 0.0840 Uiso calc R 1.000
H H1W 0.164(4) 0.2230(19) 0.378(5) 0.1020 Uiso . . 1.000
H H2W 0.190(4) 0.280(3) 0.465(4) 0.1020 Uiso . . 1.000

loop_
_atom_type_symbol
_atom_type_description
_atom_type_scat_dispersion_real
_atom_type_scat_dispersion_imag
_atom_type_scat_source
C C 0.0033 0.0016 'International Tables Vol C Tables 4.2.6.8 and 6.1.1.4'
N N 0.0061 0.0033 'International Tables Vol C Tables 4.2.6.8 and 6.1.1.4'
O O 0.0106 0.0060 'International Tables Vol C Tables 4.2.6.8 and 6.1.1.4'
S S 0.1246 0.1234 'International Tables Vol C Tables 4.2.6.8 and 6.1.1.4'
Cl Cl 0.1484 0.1585 'International Tables Vol C Tables 4.2.6.8 and 6.1.1.4'
U U -9.6767 9.6646 'International Tables Vol C Tables 4.2.6.8 and 6.1.1.4'
H H 0.0000 0.0000 'International Tables Vol C Tables 4.2.6.8 and 6.1.1.4'

loop_
_geom_angle_atom_site_label_1
_geom_angle_atom_site_label_2
_geom_angle_atom_site_label_3
_geom_angle_site_symmetry_1
_geom_angle_site_symmetry_2
_geom_angle_site_symmetry_3
_geom_angle
_geom_angle_publ_flag
O1 U1 O2 . . . 178.81(17) no
O1 U1 O3 . . . 87.75(13) no
O1 U1 O4 . . . 91.01(15) no
O1 U1 O5 . . . 91.39(14) no
O1 U1 O6 . . . 88.24(13) no
O1 U1 O7 . . . 88.71(15) no
O1 U1 O8 . . . 88.83(15) no
O2 U1 O3 . . . 92.34(13) no
O2 U1 O4 . . . 89.99(13) no
O2 U1 O5 . . . 89.54(13) no
O2 U1 O6 . . . 91.75(13) no
O2 U1 O7 . . . 90.22(12) no
O2 U1 O8 . . . 90.11(13) no
O3 U1 O4 . . . 53.22(10) no
O3 U1 O5 . . . 124.37(10) no
O3 U1 O6 . . . 174.76(10) no
O3 U1 O7 . . . 118.94(10) no
O3 U1 O8 . . . 67.13(10) no
O4 U1 O5 . . . 71.20(10) no
O4 U1 O6 . . . 123.52(10) no
O4 U1 O7 . . . 172.16(11) no
O4 U1 O8 . . . 120.29(11) no
O5 U1 O6 . . . 52.37(10) no
O5 U1 O7 . . . 116.64(10) no
O5 U1 O8 . . . 168.50(10) no
O6 U1 O7 . . . 64.31(10) no
O6 U1 O8 . . . 116.16(10) no
O7 U1 O8 . . . 51.87(11) no
C2 S1 C5 . . . 91.2(3) no
C7 S2 C10 . . . 90.8(3) no
C12 S3 C15 . . . 90.4(2) no
U1 O3 C1 . . . 93.9(3) no
U1 O4 C1 . . . 92.3(3) no
U1 O5 C6 . . . 94.2(3) no
U1 O6 C6 . . . 95.0(3) no
U1 O7 C11 . . . 95.6(3) no
U1 O8 C11 . . . 93.7(3) no
H1W O1W H2W . . . 116(5) no
C18 N1 C19 . . . 122.2(5) no
C18 N1 H1 . . . 119.00 no
C19 N1 H1 . . . 119.00 no
O3 C1 O4 . . . 120.7(4) no
O4 C1 C2 . . . 120.8(5) no
O3 C1 C2 . . . 118.6(4) no
S1 C2 C3 . . . 111.0(4) no
S1 C2 C1 . . . 117.9(4) no
C1 C2 C3 . . . 131.1(5) no
C2 C3 C4 . . . 112.9(6) no
C3 C4 C5 . . . 111.1(6) no
Cl1 C5 C4 . . . 126.7(6) no
Cl1 C5 S1 . . . 119.6(4) no
S1 C5 C4 . . . 113.7(5) no
O5 C6 C7 . . . 122.5(5) no
O6 C6 C7 . . . 119.0(4) no
O5 C6 O6 . . . 118.5(4) no
S2 C7 C6 . . . 118.5(4) no
S2 C7 C8 . . . 110.6(4) no
C6 C7 C8 . . . 130.8(5) no
C7 C8 C9 . . . 114.1(5) no
C8 C9 C10 . . . 111.4(5) no
Cl2 C10 C9 . . . 127.7(4) no
S2 C10 C9 . . . 113.1(4) no
Cl2 C10 S2 . . . 119.2(4) no
O7 C11 C12 . . . 120.0(4) no
O8 C11 C12 . . . 121.2(4) no
O7 C11 O8 . . . 118.8(4) no
S3 C12 C13 . . . 111.7(4) no
C11 C12 C13 . . . 129.7(4) no
S3 C12 C11 . . . 118.6(3) no
C12 C13 C14 . . . 113.1(4) no
C13 C14 C15 . . . 111.5(5) no
Cl3 C15 C14 . . . 126.0(4) no
S3 C15 C14 . . . 113.3(4) no
Cl3 C15 S3 . . . 120.8(3) no
C4 C3 H3 . . . 123.00 no
C2 C3 H3 . . . 124.00 no
C3 C4 H4 . . . 124.00 no
C5 C4 H4 . . . 124.00 no
C7 C8 H8 . . . 123.00 no
C9 C8 H8 . . . 123.00 no
C10 C9 H9 . . . 124.00 no
C8 C9 H9 . . . 124.00 no
C14 C13 H13 . . . 123.00 no
C12 C13 H13 . . . 123.00 no
C13 C14 H14 . . . 124.00 no
C15 C14 H14 . . . 124.00 no
C16 C16 C20 3_565 . . 122.5(4) no
C17 C16 C20 . . . 117.9(5) no
C16 C16 C17 3_565 . . 119.7(4) no
C16 C17 C18 . . . 119.8(5) no
N1 C18 C17 . . . 120.5(5) no
N1 C19 C20 . . . 119.3(5) no
C16 C20 C19 . . . 120.4(5) no
C16 C17 H17 . . . 120.00 no
C18 C17 H17 . . . 120.00 no
C17 C18 H18 . . . 120.00 no
N1 C18 H18 . . . 120.00 no
N1 C19 H19 . . . 120.00 no
C20 C19 H19 . . . 120.00 no
C16 C20 H20 . . . 120.00 no
C19 C20 H20 . . . 120.00 no

loop_
_geom_bond_atom_site_label_1
_geom_bond_atom_site_label_2
_geom_bond_site_symmetry_1
_geom_bond_site_symmetry_2
_geom_bond_distance
_geom_bond_publ_flag
U1 O1 . . 1.756(3) no
U1 O2 . . 1.754(3) no
U1 O3 . . 2.437(3) no
U1 O4 . . 2.464(3) no
U1 O5 . . 2.480(3) no
U1 O6 . . 2.451(3) no
U1 O7 . . 2.472(3) no
U1 O8 . . 2.515(3) no
Cl1 C5 . . 1.717(6) no
Cl2 C10 . . 1.716(5) no
Cl3 C15 . . 1.711(6) no
S1 C2 . . 1.712(5) no
S1 C5 . . 1.683(7) no
S2 C7 . . 1.705(5) no
S2 C10 . . 1.712(6) no
S3 C12 . . 1.726(4) no
S3 C15 . . 1.703(5) no
O3 C1 . . 1.257(6) no
O4 C1 . . 1.270(6) no
O5 C6 . . 1.255(6) no
O6 C6 . . 1.278(6) no
O7 C11 . . 1.270(5) no
O8 C11 . . 1.265(5) no
O1W H2W . . 0.82(5) no
O1W H1W . . 0.81(4) no
N1 C18 . . 1.313(8) no
N1 C19 . . 1.336(7) no
N1 H1 . . 0.8600 no
C1 C2 . . 1.470(7) no
C2 C3 . . 1.349(8) no
C3 C4 . . 1.420(10) no
C4 C5 . . 1.333(10) no
C6 C7 . . 1.459(6) no
C7 C8 . . 1.338(7) no
C8 C9 . . 1.408(7) no
C9 C10 . . 1.311(8) no
C11 C12 . . 1.459(6) no
C12 C13 . . 1.351(7) no
C13 C14 . . 1.408(8) no
C14 C15 . . 1.355(7) no
C3 H3 . . 0.9300 no
C4 H4 . . 0.9300 no
C8 H8 . . 0.9300 no
C9 H9 . . 0.9300 no
C13 H13 . . 0.9300 no
C14 H14 . . 0.9300 no
C16 C17 . . 1.387(6) no
C16 C20 . . 1.372(8) no
C16 C16 . 3_565 1.504(7) no
C17 C18 . . 1.363(8) no
C19 C20 . . 1.371(8) no
C17 H17 . . 0.9300 no
C18 H18 . . 0.9300 no
C19 H19 . . 0.9300 no
C20 H20 . . 0.9300 no

loop_
_geom_contact_atom_site_label_1
_geom_contact_atom_site_label_2
_geom_contact_distance
_geom_contact_site_symmetry_1
_geom_contact_site_symmetry_2
_geom_contact_publ_flag
Cl1 C6 3.623(6) . 1_554 no
Cl1 Cl3 3.479(2) . 2_555 no
Cl3 C9 3.420(6) . 4_454 no
Cl3 Cl1 3.479(2) . 2_545 no
Cl1 H8 3.0800 . 3_666 no
Cl2 H3 3.1400 . 3_667 no
Cl3 H14 3.0700 . 4_555 no
S1 O3 2.901(4) . . no
S1 C16 3.557(5) . . no
S1 C17 3.495(6) . . no
S1 C18 3.577(6) . . no
S2 O6 2.922(4) . . no
S2 C19 3.668(7) . 1_556 no
S2 O1 3.137(4) . 4_555 no
S3 O7 2.950(3) . . no
S2 H2W 3.19(5) . 4_555 no
O1 O1W 2.903(5) . . no
O1 O3 2.947(5) . . no
O1 O4 3.051(5) . . no
O1 O5 3.073(5) . . no
O1 O6 2.971(5) . . no
O1 O7 2.999(5) . . no
O1 O8 3.038(5) . . no
O1 C1 3.296(6) . . no
O1 C6 3.347(6) . . no
O1 C11 3.334(6) . . no
O1 S2 3.137(4) . 4_554 no
O1W O6 2.868(5) . 4_554 no
O1W N1 2.683(6) . . no
O1W O1 2.903(5) . . no
O1W O7 2.951(5) . 4_554 no
O2 O4 3.024(4) . . no
O2 O7 3.036(4) . . no
O2 C11 3.393(5) . . no
O2 O3 3.059(5) . . no
O2 C6 3.378(6) . . no
O2 O6 3.057(4) . . no
O2 C17 3.163(6) . 3_566 no
O2 C18 3.241(7) . 3_566 no
O2 C1 3.355(6) . . no
O2 O8 3.069(4) . . no
O2 O5 3.026(4) . . no
O3 O4 2.195(4) . . no
O3 O1 2.947(5) . . no
O3 O2 3.059(5) . . no
O3 C18 3.106(7) . . no
O3 S1 2.901(4) . . no
O3 O8 2.738(4) . . no
O4 O2 3.024(4) . . no
O4 C9 3.318(6) . 3_667 no
O4 O3 2.195(4) . . no
O4 O5 2.878(5) . . no
O4 O1 3.051(5) . . no
O5 O2 3.026(4) . . no
O5 O6 2.177(4) . . no
O5 C8 3.323(6) . 3_667 no
O5 O1 3.073(5) . . no
O5 O4 2.878(5) . . no
O6 O1W 2.868(5) . 4_555 no
O6 S2 2.922(4) . . no
O6 O5 2.177(4) . . no
O6 O1 2.971(5) . . no
O6 O7 2.620(4) . . no
O6 O2 3.057(4) . . no
O7 O8 2.181(5) . . no
O7 S3 2.950(3) . . no
O7 C17 3.379(6) . 3_566 no
O7 O6 2.620(4) . . no
O7 O2 3.036(4) . . no
O7 O1W 2.951(5) . 4_555 no
O7 O1 2.999(5) . . no
O8 C18 3.208(6) . . no
O8 O7 2.181(5) . . no
O8 O2 3.069(4) . . no
O8 O3 2.738(4) . . no
O8 O1 3.038(5) . . no
O1 H2W 2.10(5) . . no
O1W H1 1.8300 . . no
O1W H19 2.7300 . 4_555 no
O2 H17 2.6800 . 3_566 no
O2 H18 2.8500 . 3_566 no
O2 H13 2.6700 . 3_566 no
O3 H18 2.8200 . . no
O4 H3 2.8800 . . no
O4 H9 2.5200 . 3_667 no
O5 H4 2.7400 . 3_666 no
O5 H8 2.6500 . 3_667 no
O5 H8 2.8800 . . no
O6 H20 2.8600 . 1_556 no
O6 H1W 2.12(4) . 4_555 no
O7 H17 2.4800 . 3_566 no
O7 H1W 2.33(5) . 4_555 no
O7 H20 2.6400 . 1_556 no
O8 H18 2.3800 . . no
O8 H13 2.8400 . . no
N1 O1W 2.683(6) . . no
C2 C14 3.577(8) . 3_566 no
C6 Cl1 3.623(6) . 1_556 no
C8 O5 3.323(6) . 3_667 no
C9 Cl3 3.420(6) . 4_655 no
C9 O4 3.318(6) . 3_667 no
C14 C2 3.577(8) . 3_566 no
C16 S1 3.557(5) . . no
C17 O2 3.163(6) . 3_566 no
C17 O7 3.379(6) . 3_566 no
C17 S1 3.495(6) . . no
C18 O2 3.241(7) . 3_566 no
C18 S1 3.577(6) . . no
C18 O8 3.208(6) . . no
C18 O3 3.106(7) . . no
C19 S2 3.668(7) . 1_554 no
C3 H3 3.0300 . 3_666 no
C11 H17 2.9900 . 3_566 no
C17 H20 2.6100 . 3_565 no
C20 H17 2.6000 . 3_565 no
H1 O1W 1.8300 . . no
H1 H2W 2.3600 . . no
H1 H1W 2.3000 . . no
H1W H1 2.3000 . . no
H1W O7 2.33(5) . 4_554 no
H1W O6 2.12(4) . 4_554 no
H2W O1 2.10(5) . . no
H2W S2 3.19(5) . 4_554 no
H2W H19 2.5700 . 4_555 no
H2W H1 2.3600 . . no
H3 C3 3.0300 . 3_666 no
H3 Cl2 3.1400 . 3_667 no
H3 O4 2.8800 . . no
H3 H3 2.4600 . 3_666 no
H4 O5 2.7400 . 3_666 no
H8 H8 2.4200 . 3_667 no
H8 O5 2.8800 . . no
H8 Cl1 3.0800 . 3_666 no
H8 O5 2.6500 . 3_667 no
H9 O4 2.5200 . 3_667 no
H13 O2 2.6700 . 3_566 no
H13 O8 2.8400 . . no
H14 Cl3 3.0700 . 4_554 no
H17 H20 2.0300 . 3_565 no
H17 O7 2.4800 . 3_566 no
H17 O2 2.6800 . 3_566 no
H17 C11 2.9900 . 3_566 no
H17 C20 2.6000 . 3_565 no
H18 O3 2.8200 . . no
H18 O2 2.8500 . 3_566 no
H18 O8 2.3800 . . no
H19 O1W 2.7300 . 4_554 no
H19 H2W 2.5700 . 4_554 no
H20 C17 2.6100 . 3_565 no
H20 H17 2.0300 . 3_565 no
H20 O6 2.8600 . 1_554 no
H20 O7 2.6400 . 1_554 no

loop_
_geom_hbond_atom_site_label_D
_geom_hbond_atom_site_label_H
_geom_hbond_atom_site_label_A
_geom_hbond_site_symmetry_A
_geom_hbond_distance_DH
_geom_hbond_distance_HA
_geom_hbond_distance_DA
_geom_hbond_angle_DHA
_geom_hbond_publ_flag
N1 H1 O1W . 0.86 1.83 2.683(6) 169 yes
O1W H1W O6 4_554 0.81(4) 2.12(4) 2.868(5) 154(5) yes
O1W H1W O7 4_554 0.81(4) 2.33(5) 2.951(5) 134(5) yes
O1W H2W O1 . 0.82(5) 2.10(5) 2.903(5) 166(5) yes
C9 H9 O4 3_667 0.93 2.52 3.318(6) 144 yes
C17 H17 O7 3_566 0.93 2.48 3.379(6) 162 yes
C18 H18 O8 . 0.93 2.38 3.208(6) 147 yes

loop_
_geom_torsion_atom_site_label_1
_geom_torsion_atom_site_label_2
_geom_torsion_atom_site_label_3
_geom_torsion_atom_site_label_4
_geom_torsion_site_symmetry_1
_geom_torsion_site_symmetry_2
_geom_torsion_site_symmetry_3
_geom_torsion_site_symmetry_4
_geom_torsion
_geom_torsion_publ_flag
O1 U1 O3 C1 . . . . -92.6(3) no
O2 U1 O3 C1 . . . . 88.6(3) no
O4 U1 O3 C1 . . . . 0.3(3) no
O5 U1 O3 C1 . . . . -2.5(3) no
O7 U1 O3 C1 . . . . -179.9(3) no
O8 U1 O3 C1 . . . . 177.7(3) no
O1 U1 O4 C1 . . . . 86.1(3) no
O2 U1 O4 C1 . . . . -93.3(3) no
O3 U1 O4 C1 . . . . -0.3(3) no
O5 U1 O4 C1 . . . . 177.2(3) no
O6 U1 O4 C1 . . . . 174.7(3) no
O8 U1 O4 C1 . . . . -3.2(3) no
O1 U1 O5 C6 . . . . -86.3(3) no
O2 U1 O5 C6 . . . . 93.0(3) no
O3 U1 O5 C6 . . . . -174.5(3) no
O4 U1 O5 C6 . . . . -176.9(3) no
O6 U1 O5 C6 . . . . 0.4(3) no
O7 U1 O5 C6 . . . . 3.0(3) no
O1 U1 O6 C6 . . . . 92.7(3) no
O2 U1 O6 C6 . . . . -88.5(3) no
O4 U1 O6 C6 . . . . 2.7(3) no
O5 U1 O6 C6 . . . . -0.4(3) no
O7 U1 O6 C6 . . . . -177.9(3) no
O8 U1 O6 C6 . . . . -179.5(3) no
O1 U1 O7 C11 . . . . -88.7(3) no
O2 U1 O7 C11 . . . . 90.8(2) no
O3 U1 O7 C11 . . . . -2.0(3) no
O5 U1 O7 C11 . . . . -179.6(2) no
O6 U1 O7 C11 . . . . -177.4(3) no
O8 U1 O7 C11 . . . . 0.8(2) no
O1 U1 O8 C11 . . . . 88.5(3) no
O2 U1 O8 C11 . . . . -91.0(3) no
O3 U1 O8 C11 . . . . 176.5(3) no
O4 U1 O8 C11 . . . . 178.9(2) no
O6 U1 O8 C11 . . . . 1.0(3) no
O7 U1 O8 C11 . . . . -0.8(2) no
C5 S1 C2 C1 . . . . -179.9(4) no
C5 S1 C2 C3 . . . . 0.3(5) no
C2 S1 C5 Cl1 . . . . 180.0(4) no
C2 S1 C5 C4 . . . . 0.1(5) no
C10 S2 C7 C6 . . . . -178.5(4) no
C10 S2 C7 C8 . . . . -0.5(4) no
C7 S2 C10 Cl2 . . . . 179.9(4) no
C7 S2 C10 C9 . . . . 1.5(5) no
C15 S3 C12 C11 . . . . 178.7(3) no
C15 S3 C12 C13 . . . . 0.3(4) no
C12 S3 C15 Cl3 . . . . 179.7(3) no
C12 S3 C15 C14 . . . . 0.2(4) no
U1 O3 C1 O4 . . . . -0.6(5) no
U1 O3 C1 C2 . . . . 179.1(4) no
U1 O4 C1 O3 . . . . 0.6(5) no
U1 O4 C1 C2 . . . . -179.1(4) no
U1 O5 C6 O6 . . . . -0.7(5) no
U1 O5 C6 C7 . . . . 179.7(5) no
U1 O6 C6 O5 . . . . 0.7(5) no
U1 O6 C6 C7 . . . . -179.6(4) no
U1 O7 C11 O8 . . . . -1.5(4) no
U1 O7 C11 C12 . . . . -179.7(3) no
U1 O8 C11 O7 . . . . 1.4(4) no
U1 O8 C11 C12 . . . . 179.7(3) no
C18 N1 C19 C20 . . . . 1.1(9) no
C19 N1 C18 C17 . . . . -0.7(9) no
O3 C1 C2 C3 . . . . -179.4(6) no
O3 C1 C2 S1 . . . . 0.8(7) no
O4 C1 C2 S1 . . . . -179.5(4) no
O4 C1 C2 C3 . . . . 0.3(9) no
S1 C2 C3 C4 . . . . -0.7(6) no
C1 C2 C3 C4 . . . . 179.6(5) no
C2 C3 C4 C5 . . . . 0.8(7) no
C3 C4 C5 S1 . . . . -0.5(7) no
C3 C4 C5 Cl1 . . . . 179.7(4) no
O6 C6 C7 S2 . . . . 7.1(7) no
O5 C6 C7 S2 . . . . -173.2(4) no
O5 C6 C7 C8 . . . . 9.2(9) no
O6 C6 C7 C8 . . . . -170.4(5) no
S2 C7 C8 C9 . . . . -0.5(6) no
C6 C7 C8 C9 . . . . 177.2(5) no
C7 C8 C9 C10 . . . . 1.7(7) no
C8 C9 C10 Cl2 . . . . 179.7(5) no
C8 C9 C10 S2 . . . . -2.0(6) no
O7 C11 C12 C13 . . . . 174.9(4) no
O7 C11 C12 S3 . . . . -3.2(5) no
O8 C11 C12 C13 . . . . -3.3(7) no
O8 C11 C12 S3 . . . . 178.6(3) no
C11 C12 C13 C14 . . . . -179.0(4) no
S3 C12 C13 C14 . . . . -0.8(5) no
C12 C13 C14 C15 . . . . 0.9(7) no
C13 C14 C15 S3 . . . . -0.7(6) no
C13 C14 C15 Cl3 . . . . 179.9(4) no
C20 C16 C17 C18 . . . . 2.5(8) no
C16 C16 C17 C18 3_565 . . . -176.0(5) no
C17 C16 C20 C19 . . . . -2.0(9) no
C16 C16 C20 C19 3_565 . . . 176.4(5) no
C17 C16 C16 C17 . . 3_565 3_565 180.0(5) no
C17 C16 C16 C20 . . 3_565 3_565 -1.6(7) no
C20 C16 C16 C17 . . 3_565 3_565 1.6(7) no
C20 C16 C16 C20 . . 3_565 3_565 -180.0(6) no
C16 C17 C18 N1 . . . . -1.2(9) no
N1 C19 C20 C16 . . . . 0.3(10) no
